data_4065191
loop_
_publ_author_name
'Matson, Ellen M.'
'Fanwick, Phillip E.'
'Bart, Suzanne C.'

_publ_section_title
;
 Formation of Trivalent U--C, U--N, and U--S Bonds and Their Reactivity
 toward Carbon Dioxide and Acetone
;
_journal_issue 21
_journal_name_full Organometallics
_journal_page_first 5753
_journal_paper_doi 10.1021/om200612h
_journal_volume 30
_journal_year 2011
_chemical_formula_moiety 'C39 H49 B2 N12 O2 U1,C4 H8 O1'
_chemical_formula_sum 'C43 H57 B2 N12 O3 U'
_chemical_formula_weight 1049.66
_chemical_name_systematic ' ?'
_space_group_IT_number 2
_symmetry_cell_setting triclinic
_symmetry_space_group_name_Hall '-P 1'
_symmetry_space_group_name_H-M 'P -1'
_atom_type_scat_source 'International Tables for Crystallography (Vol C)'
_cell_angle_alpha 106.638(10)
_cell_angle_beta 93.975(11)
_cell_angle_gamma 99.747(7)
_cell_formula_units_Z 2
_cell_length_a 11.8162(13)
_cell_length_b 13.8657(16)
_cell_length_c 14.487(2)
_cell_measurement_reflns_used 6601
_cell_measurement_temperature 150(2)
_cell_measurement_theta_max 63
_cell_measurement_theta_min 3
_cell_volume 2223.8(5)
_computing_cell_refinement 'DENZO/SCALEPACK (Otwinowski & Minor, 1996)'
_computing_data_collection 'CrystalClear(Rigaku, 2001)'
_computing_data_reduction 'DENZO/SCALEPACK (Otwinowski & Minor, 1996)'
_computing_molecular_graphics
;
    ORTEP (Johnson, 1976)
    PLATON (Spek, 1997)
;
_computing_publication_material 'SHELX97(Sheldrick, 2008) and local programs'
_computing_structure_refinement 'SHELX97 (Sheldrick, 2008)'
_computing_structure_solution
;
 PATTY (DIRDIF, Beurskins, 2008)
;
_diffrn_ambient_temperature 150(2)
_diffrn_measured_fraction_theta_full 0.9240
_diffrn_measured_fraction_theta_max 0.9240
_diffrn_measurement_details
;
Data were collected on a Rigaku Rapid which has a quarter 
chi circle and a 200 degree curved image plate at a fixed 
distance of 127.4mm.  Strategy was optimized using the 
CrystalClear software.  The completeness is the best 
that can be obtained with this geometry. 
Also the use of HKL2000/SCALEPACK lowers the number 
of observed data as inconsistent equivalents are removed 
from the data set and not included in the collected total
;
_diffrn_measurement_device_type Rigaku_Rapid_II
_diffrn_measurement_method \w
_diffrn_radiation_monochromator 'confocal optics'
_diffrn_radiation_type CU-K\a
_diffrn_radiation_wavelength 1.54184
_diffrn_reflns_av_R_equivalents 0.0580
_diffrn_reflns_av_sigmaI/netI 0.0273
_diffrn_reflns_limit_h_max 13
_diffrn_reflns_limit_h_min 0
_diffrn_reflns_limit_k_max 15
_diffrn_reflns_limit_k_min -16
_diffrn_reflns_limit_l_max 15
_diffrn_reflns_limit_l_min -16
_diffrn_reflns_number 31224
_diffrn_reflns_theta_full 60.0
_diffrn_reflns_theta_max 63.43
_diffrn_reflns_theta_min 3.21
_diffrn_standards_number 0
_exptl_absorpt_coefficient_mu 11.467
_exptl_absorpt_correction_T_max 0.7951
_exptl_absorpt_correction_T_min 0.5768
_exptl_absorpt_correction_type multi-scan
_exptl_absorpt_process_details 'SCALEPACK (Otwinowski & Minor, 1997)'
_exptl_crystal_colour green
_exptl_crystal_density_diffrn 1.567
_exptl_crystal_density_method 'not measured'
_exptl_crystal_description needle
_exptl_crystal_F_000 1050
_exptl_crystal_size_max 0.15
_exptl_crystal_size_mid 0.08
_exptl_crystal_size_min 0.02
_refine_diff_density_max 2.69
_refine_diff_density_min -1.28
_refine_ls_d_res_high 0.89
_refine_ls_extinction_method none
_refine_ls_goodness_of_fit_ref 1.134
_refine_ls_hydrogen_treatment mixed
_refine_ls_matrix_type full
_refine_ls_number_parameters 565
_refine_ls_number_reflns 6103
_refine_ls_number_restraints 0
_refine_ls_R_factor_all 0.073
_refine_ls_R_factor_gt 0.065
_refine_ls_shift/su_max 0.002
_refine_ls_structure_factor_coef Fsqd
_refine_ls_weighting_details 'w=1/[\s^2^(Fo^2^)+(0.1079P)^2^+14.3377P] where P=(Fo^2^+2Fc^2^)/3'
_refine_ls_weighting_scheme calc
_refine_ls_wR_factor_gt 0.176
_refine_ls_wR_factor_ref 0.183
_reflns_number_gt 5358
_reflns_number_total 6103
_reflns_threshold_expression >2.0\s(I)
_cod_data_source_file om200612h_si_002.cif
_cod_data_source_block EMM11
_cod_depositor_comments
;
The following automatic conversions were performed:

'_refine_ls_weighting_scheme' value 'calc ' changed to 'calc'
according to /home/saulius/struct/CIF-dictionaries/cif_core.dic
dictionary named 'cif_core.dic' version 2.4.1 from 2010-06-29.

Automatic conversion script
Id: cif_fix_values 1715 2011-07-08 13:25:40Z adriana 
;
_cod_original_cell_volume 2223.9(5)
_cod_original_formula_sum 'C43 H57 B2 N12 O3 U1'
_cod_database_code 4065191

loop_
_symmetry_equiv_pos_as_xyz
'x, y, z'
'-x, -y, -z'

loop_
_atom_site_label
_atom_site_fract_x
_atom_site_fract_y
_atom_site_fract_z
_atom_site_U_iso_or_equiv
_atom_site_adp_type
_atom_site_occupancy
_atom_site_symmetry_multiplicity
_atom_site_calc_flag
_atom_site_refinement_flags
U1 1.10020(3) 0.29599(3) 0.21762(3) 0.0545(2) Uani 1 1 d .
O41 0.9252(7) 0.1602(7) 0.1264(6) 0.060(2) Uani 1 1 d .
O42 0.9139(7) 0.3223(7) 0.1433(7) 0.062(2) Uani 1 1 d .
O91 0.4195(9) 0.1005(8) 0.5670(8) 0.084(3) Uani 1 1 d .
N11 0.9538(9) 0.2664(8) 0.3425(7) 0.057(3) Uani 1 1 d .
N12 0.9759(8) 0.1769(8) 0.3607(8) 0.055(3) Uani 1 1 d .
N21 1.1656(8) 0.1319(8) 0.2292(7) 0.052(2) Uani 1 1 d .
N22 1.1519(8) 0.1013(8) 0.3091(7) 0.053(2) Uani 1 1 d .
N31 1.2091(9) 0.3375(8) 0.3932(7) 0.058(3) Uani 1 1 d .
N32 1.1765(8) 0.2696(8) 0.4439(8) 0.054(2) Uani 1 1 d .
N61 1.3180(8) 0.3594(8) 0.1975(8) 0.056(2) Uani 1 1 d .
N62 1.3406(8) 0.4396(8) 0.1583(8) 0.055(2) Uani 1 1 d .
N71 1.1248(9) 0.2904(9) 0.0361(8) 0.062(3) Uani 1 1 d .
N72 1.1683(8) 0.3871(8) 0.0271(8) 0.056(3) Uani 1 1 d .
N81 1.1302(8) 0.4917(8) 0.2542(7) 0.053(2) Uani 1 1 d .
N82 1.1727(8) 0.5337(8) 0.1845(7) 0.054(2) Uani 1 1 d .
C13 0.8742(11) 0.1159(10) 0.3618(10) 0.061(3) Uani 1 1 d .
C14 0.7871(11) 0.1660(11) 0.3482(10) 0.063(3) Uani 1 1 d .
C15 0.8390(10) 0.2583(11) 0.3371(10) 0.064(4) Uani 1 1 d .
C16 0.8675(12) 0.0120(13) 0.3729(11) 0.076(4) Uani 1 1 d .
C17 0.7824(13) 0.3417(13) 0.3211(11) 0.079(4) Uani 1 1 d .
C23 1.2011(11) 0.0183(11) 0.3024(9) 0.060(3) Uani 1 1 d .
C24 1.2495(11) -0.0018(10) 0.2170(10) 0.058(3) Uani 1 1 d .
C25 1.2252(10) 0.0694(10) 0.1720(9) 0.054(3) Uani 1 1 d .
C26 1.1989(12) -0.0386(10) 0.3761(10) 0.062(3) Uani 1 1 d .
C27 1.2541(11) 0.0823(11) 0.0793(9) 0.062(3) Uani 1 1 d .
C33 1.2272(11) 0.3078(10) 0.5356(10) 0.061(3) Uani 1 1 d .
C34 1.2943(12) 0.4020(11) 0.5476(9) 0.061(3) Uani 1 1 d .
C35 1.2826(10) 0.4187(10) 0.4583(10) 0.059(3) Uani 1 1 d .
C36 1.2079(14) 0.2520(12) 0.6124(10) 0.072(4) Uani 1 1 d .
C37 1.3398(11) 0.5079(10) 0.4294(11) 0.066(4) Uani 1 1 d .
C41 0.8707(10) 0.2251(12) 0.1116(10) 0.061(3) Uani 1 1 d .
C42 0.7542(12) 0.1978(11) 0.0611(11) 0.065(3) Uani 1 1 d .
C43 0.6590(12) 0.1768(11) 0.0176(10) 0.063(3) Uani 1 1 d .
C44 0.5444(10) 0.1596(10) -0.0318(9) 0.055(3) Uani 1 1 d .
C45 0.4847(11) 0.2388(10) -0.0237(10) 0.059(3) Uani 1 1 d .
C46 0.3755(11) 0.2223(13) -0.0732(11) 0.070(4) Uani 1 1 d .
C47 0.3252(12) 0.1260(13) -0.1311(10) 0.070(4) Uani 1 1 d .
C48 0.3811(13) 0.0460(13) -0.1424(10) 0.077(4) Uani 1 1 d .
C49 0.4915(12) 0.0613(11) -0.0926(10) 0.066(4) Uani 1 1 d .
C63 1.4548(12) 0.4785(10) 0.1705(9) 0.059(3) Uani 1 1 d .
C64 1.5097(11) 0.4229(10) 0.2167(10) 0.060(3) Uani 1 1 d .
C65 1.4237(11) 0.3493(10) 0.2323(9) 0.057(3) Uani 1 1 d .
C66 1.5081(11) 0.5674(11) 0.1389(10) 0.065(3) Uani 1 1 d .
C67 1.4385(11) 0.2726(11) 0.2846(11) 0.068(4) Uani 1 1 d .
C73 1.1456(11) 0.3822(11) -0.0695(10) 0.065(4) Uani 1 1 d .
C74 1.0892(12) 0.2815(12) -0.1198(11) 0.068(4) Uani 1 1 d .
C75 1.0771(9) 0.2277(11) -0.0520(10) 0.059(3) Uani 1 1 d .
C76 1.1695(14) 0.4731(12) -0.1074(11) 0.077(4) Uani 1 1 d .
C77 1.0249(11) 0.1185(11) -0.0695(11) 0.069(4) Uani 1 1 d .
C83 1.1601(11) 0.6330(10) 0.2073(10) 0.058(3) Uani 1 1 d .
C84 1.1088(10) 0.6541(11) 0.2892(10) 0.059(3) Uani 1 1 d .
C85 1.0902(11) 0.5658(10) 0.3160(9) 0.058(3) Uani 1 1 d .
C86 1.2006(13) 0.7010(11) 0.1469(12) 0.073(4) Uani 1 1 d .
C87 1.0390(12) 0.5496(11) 0.4027(11) 0.074(4) Uani 1 1 d .
C92 0.4879(15) 0.1657(13) 0.6543(13) 0.086(5) Uiso 1 1 d .
C93 0.5517(14) 0.2562(12) 0.6293(11) 0.078(4) Uani 1 1 d .
C94 0.5713(16) 0.2080(14) 0.5273(12) 0.091(5) Uani 1 1 d .
C95 0.4668(18) 0.1285(14) 0.4880(13) 0.094(5) Uani 1 1 d .
B1 1.0972(13) 0.1618(12) 0.3964(12) 0.058(4) Uani 1 1 d .
B2 1.2439(13) 0.4764(13) 0.1093(11) 0.058(4) Uani 1 1 d .
H1 1.096(9) 0.119(8) 0.452(8) 0.04(3) Uiso 1 1 d .
H2 1.284(9) 0.526(8) 0.067(8) 0.04(3) Uiso 1 1 d .
H14 0.7066 0.1420 0.3468 0.076 Uiso 1 1 calc R
H24 1.2917 -0.0544 0.1934 0.069 Uiso 1 1 calc R
H34 1.3397 0.4468 0.6055 0.073 Uiso 1 1 calc R
H45 0.5196 0.3059 0.0167 0.071 Uiso 1 1 calc R
H46 0.3357 0.2775 -0.0670 0.084 Uiso 1 1 calc R
H47 0.2497 0.1145 -0.1643 0.084 Uiso 1 1 calc R
H48 0.3451 -0.0202 -0.1842 0.092 Uiso 1 1 calc R
H49 0.5305 0.0055 -0.0997 0.079 Uiso 1 1 calc R
H64 1.5907 0.4326 0.2346 0.072 Uiso 1 1 calc R
H74 1.0638 0.2548 -0.1875 0.082 Uiso 1 1 calc R
H84 1.0893 0.7178 0.3221 0.071 Uiso 1 1 calc R
H16A 0.8945 -0.0325 0.3166 0.114 Uiso 1 1 calc R
H16B 0.7872 -0.0171 0.3772 0.114 Uiso 1 1 calc R
H16C 0.9164 0.0169 0.4322 0.114 Uiso 1 1 calc R
H17A 0.7468 0.3720 0.3789 0.119 Uiso 1 1 calc R
H17B 0.7227 0.3130 0.2649 0.119 Uiso 1 1 calc R
H17C 0.8405 0.3947 0.3093 0.119 Uiso 1 1 calc R
H26A 1.2385 -0.0963 0.3549 0.093 Uiso 1 1 calc R
H26B 1.1185 -0.0645 0.3830 0.093 Uiso 1 1 calc R
H26C 1.2382 0.0079 0.4388 0.093 Uiso 1 1 calc R
H27A 1.2118 0.0233 0.0261 0.093 Uiso 1 1 calc R
H27B 1.3375 0.0870 0.0771 0.093 Uiso 1 1 calc R
H27C 1.2324 0.1453 0.0725 0.093 Uiso 1 1 calc R
H36A 1.1255 0.2399 0.6203 0.108 Uiso 1 1 calc R
H36B 1.2529 0.2943 0.6744 0.108 Uiso 1 1 calc R
H36C 1.2330 0.1861 0.5914 0.108 Uiso 1 1 calc R
H37A 1.4198 0.5308 0.4611 0.099 Uiso 1 1 calc R
H37B 1.2977 0.5641 0.4492 0.099 Uiso 1 1 calc R
H37C 1.3396 0.4875 0.3588 0.099 Uiso 1 1 calc R
H66A 1.4852 0.5529 0.0692 0.098 Uiso 1 1 calc R
H66B 1.5926 0.5786 0.1518 0.098 Uiso 1 1 calc R
H66C 1.4816 0.6291 0.1749 0.098 Uiso 1 1 calc R
H67A 1.3654 0.2505 0.3075 0.102 Uiso 1 1 calc R
H67B 1.4988 0.3041 0.3401 0.102 Uiso 1 1 calc R
H67C 1.4610 0.2130 0.2402 0.102 Uiso 1 1 calc R
H76A 1.1175 0.5200 -0.0826 0.115 Uiso 1 1 calc R
H76B 1.1563 0.4495 -0.1785 0.115 Uiso 1 1 calc R
H76C 1.2500 0.5090 -0.0857 0.115 Uiso 1 1 calc R
H77A 1.0392 0.0997 -0.0101 0.104 Uiso 1 1 calc R
H77B 1.0595 0.0758 -0.1218 0.104 Uiso 1 1 calc R
H77C 0.9413 0.1075 -0.0882 0.104 Uiso 1 1 calc R
H86A 1.1743 0.7661 0.1700 0.110 Uiso 1 1 calc R
H86B 1.1685 0.6668 0.0788 0.110 Uiso 1 1 calc R
H86C 1.2853 0.7143 0.1524 0.110 Uiso 1 1 calc R
H87A 1.0429 0.4804 0.4055 0.111 Uiso 1 1 calc R
H87B 0.9580 0.5572 0.3982 0.111 Uiso 1 1 calc R
H87C 1.0824 0.6005 0.4616 0.111 Uiso 1 1 calc R
H92A 0.5430 0.1292 0.6781 0.103 Uiso 1 1 calc R
H92B 0.4381 0.1882 0.7053 0.103 Uiso 1 1 calc R
H93A 0.5042 0.3093 0.6335 0.094 Uiso 1 1 calc R
H93B 0.6257 0.2871 0.6722 0.094 Uiso 1 1 calc R
H94A 0.5795 0.2587 0.4908 0.110 Uiso 1 1 calc R
H94B 0.6415 0.1775 0.5251 0.110 Uiso 1 1 calc R
H95A 0.4097 0.1549 0.4536 0.113 Uiso 1 1 calc R
H95B 0.4862 0.0677 0.4413 0.113 Uiso 1 1 calc R

loop_
_atom_site_aniso_label
_atom_site_aniso_U_11
_atom_site_aniso_U_22
_atom_site_aniso_U_33
_atom_site_aniso_U_12
_atom_site_aniso_U_13
_atom_site_aniso_U_23
U1 0.0468(3) 0.0661(3) 0.0561(3) 0.01452(19) 0.00631(19) 0.0250(2)
O41 0.057(5) 0.070(5) 0.059(6) 0.017(4) 0.002(4) 0.028(4)
O42 0.050(5) 0.064(5) 0.077(6) 0.013(4) 0.000(4) 0.029(5)
O91 0.079(7) 0.093(7) 0.071(7) 0.004(6) 0.007(5) 0.018(6)
N11 0.054(6) 0.075(7) 0.048(6) 0.019(5) 0.005(5) 0.024(5)
N12 0.046(5) 0.062(6) 0.057(7) 0.011(5) 0.009(5) 0.018(5)
N21 0.046(5) 0.070(6) 0.049(6) 0.015(5) 0.005(4) 0.029(5)
N22 0.055(6) 0.062(6) 0.049(6) 0.019(5) 0.011(5) 0.023(5)
N31 0.060(6) 0.073(7) 0.049(6) 0.016(5) 0.020(5) 0.027(5)
N32 0.042(5) 0.074(7) 0.048(6) 0.014(5) 0.009(4) 0.018(5)
N61 0.051(6) 0.067(6) 0.052(6) 0.008(5) 0.006(5) 0.027(5)
N62 0.040(5) 0.062(6) 0.062(7) 0.008(4) 0.008(5) 0.018(5)
N71 0.061(6) 0.078(7) 0.059(7) 0.022(5) 0.009(5) 0.036(6)
N72 0.051(6) 0.064(6) 0.060(7) 0.023(5) 0.007(5) 0.024(5)
N81 0.054(6) 0.065(6) 0.039(6) 0.009(5) 0.000(4) 0.017(5)
N82 0.053(6) 0.075(7) 0.041(6) 0.011(5) 0.006(4) 0.031(5)
C13 0.052(7) 0.070(8) 0.060(9) 0.013(6) 0.003(6) 0.019(7)
C14 0.051(7) 0.084(9) 0.055(8) 0.006(7) 0.011(6) 0.025(7)
C15 0.042(7) 0.082(9) 0.056(8) 0.014(6) 0.005(6) 0.004(7)
C16 0.057(8) 0.101(11) 0.067(10) -0.001(7) 0.004(7) 0.031(8)
C17 0.065(9) 0.104(11) 0.069(10) 0.039(8) 0.004(7) 0.014(8)
C23 0.063(8) 0.076(8) 0.046(8) 0.010(6) -0.001(6) 0.030(6)
C24 0.055(7) 0.067(8) 0.058(8) 0.018(6) 0.009(6) 0.027(6)
C25 0.052(7) 0.068(8) 0.042(7) 0.014(6) 0.005(5) 0.018(6)
C26 0.070(8) 0.069(8) 0.056(8) 0.021(6) 0.016(6) 0.027(7)
C27 0.057(7) 0.084(9) 0.054(8) 0.024(6) 0.015(6) 0.026(7)
C33 0.056(7) 0.066(8) 0.059(9) 0.020(6) 0.022(6) 0.010(6)
C34 0.071(8) 0.075(9) 0.036(7) 0.018(7) -0.003(6) 0.017(6)
C35 0.040(6) 0.074(8) 0.057(9) 0.019(6) -0.008(5) 0.010(7)
C36 0.082(10) 0.088(10) 0.050(9) 0.016(8) 0.005(7) 0.026(7)
C37 0.056(7) 0.070(8) 0.065(9) 0.004(6) 0.002(6) 0.014(7)
C41 0.038(6) 0.094(10) 0.053(8) 0.006(7) 0.008(5) 0.027(7)
C42 0.061(9) 0.076(9) 0.073(10) 0.026(7) 0.016(7) 0.036(7)
C43 0.054(8) 0.081(9) 0.064(9) 0.016(6) 0.019(7) 0.033(7)
C44 0.048(7) 0.081(9) 0.038(7) 0.014(6) 0.005(5) 0.022(6)
C45 0.059(7) 0.062(7) 0.060(8) 0.014(6) 0.009(6) 0.025(6)
C46 0.053(8) 0.095(11) 0.077(10) 0.030(7) 0.018(7) 0.038(9)
C47 0.055(8) 0.114(12) 0.044(8) 0.018(8) 0.002(6) 0.030(8)
C48 0.072(9) 0.097(11) 0.052(9) 0.001(8) 0.007(7) 0.019(8)
C49 0.064(8) 0.076(9) 0.065(9) 0.022(7) 0.011(7) 0.027(7)
C63 0.068(8) 0.067(8) 0.043(7) 0.019(6) 0.005(6) 0.019(6)
C64 0.045(6) 0.070(8) 0.060(8) 0.006(6) 0.000(6) 0.019(7)
C65 0.055(7) 0.064(7) 0.048(8) 0.015(6) -0.004(6) 0.013(6)
C66 0.048(7) 0.081(9) 0.065(9) 0.007(6) 0.006(6) 0.023(7)
C67 0.046(7) 0.081(9) 0.085(10) 0.012(6) 0.001(6) 0.040(8)
C73 0.059(8) 0.089(10) 0.056(9) 0.031(7) 0.016(6) 0.024(7)
C74 0.063(8) 0.086(10) 0.049(8) 0.008(7) -0.003(6) 0.017(7)
C75 0.033(6) 0.081(9) 0.054(8) 0.011(6) 0.002(5) 0.007(7)
C76 0.092(11) 0.088(10) 0.062(9) 0.023(8) 0.007(8) 0.040(8)
C77 0.053(7) 0.080(9) 0.064(9) 0.005(6) -0.002(6) 0.013(7)
C83 0.054(7) 0.071(8) 0.062(9) 0.017(6) 0.007(6) 0.040(7)
C84 0.049(7) 0.078(9) 0.056(8) 0.019(6) 0.010(6) 0.026(7)
C85 0.058(7) 0.066(8) 0.054(8) 0.018(6) 0.023(6) 0.019(6)
C86 0.072(9) 0.076(9) 0.086(11) 0.018(7) 0.009(8) 0.047(8)
C87 0.062(8) 0.078(9) 0.078(10) 0.015(7) 0.024(7) 0.014(8)
C93 0.073(9) 0.082(10) 0.072(10) 0.000(7) 0.009(8) 0.018(8)
C94 0.098(12) 0.111(13) 0.062(10) -0.001(10) 0.017(9) 0.031(9)
C95 0.122(15) 0.095(12) 0.066(11) 0.011(10) 0.019(10) 0.029(9)
B1 0.055(8) 0.065(9) 0.055(10) 0.007(7) 0.009(7) 0.023(8)
B2 0.055(8) 0.082(10) 0.045(9) 0.015(7) 0.011(7) 0.031(8)

loop_
_atom_type_symbol
_atom_type_radius_bond
U 1.42
O 0.73
N 0.75
C 0.77
B 0.82
H 0.32

loop_
_geom_angle_atom_site_label_1
_geom_angle_atom_site_label_2
_geom_angle_atom_site_label_3
_geom_angle
O42 U1 O41 52.1(3)
O42 U1 N81 76.4(3)
O41 U1 N81 128.5(3)
O42 U1 N21 131.1(3)
O41 U1 N21 79.1(3)
N81 U1 N21 152.4(3)
O42 U1 N31 137.0(3)
O41 U1 N31 131.5(3)
N81 U1 N31 85.2(3)
N21 U1 N31 72.7(3)
O42 U1 N61 131.7(3)
O41 U1 N61 139.5(3)
N81 U1 N61 73.6(3)
N21 U1 N61 85.2(3)
N31 U1 N61 76.6(3)
O42 U1 N71 72.6(3)
O41 U1 N71 78.9(3)
N81 U1 N71 86.0(3)
N21 U1 N71 102.7(3)
N31 U1 N71 145.0(3)
N61 U1 N71 68.4(3)
O42 U1 N11 77.1(3)
O41 U1 N11 71.1(3)
N81 U1 N11 100.8(3)
N21 U1 N11 86.5(3)
N31 U1 N11 68.6(3)
N61 U1 N11 145.1(3)
N71 U1 N11 146.4(3)
O42 U1 C41 26.5(4)
O41 U1 C41 25.6(3)
N81 U1 C41 102.9(4)
N21 U1 C41 104.6(4)
N31 U1 C41 141.0(3)
N61 U1 C41 142.4(3)
N71 U1 C41 74.0(3)
N11 U1 C41 72.4(3)
C41 O41 U1 93.0(8)
C41 O42 U1 93.1(7)
C92 O91 C95 107.5(13)
C15 N11 N12 105.8(11)
C15 N11 U1 131.0(9)
N12 N11 U1 103.4(6)
C13 N12 N11 109.0(10)
C13 N12 B1 125.0(11)
N11 N12 B1 124.7(10)
C25 N21 N22 107.9(10)
C25 N21 U1 131.7(8)
N22 N21 U1 120.1(7)
N21 N22 C23 109.5(10)
N21 N22 B1 122.5(10)
C23 N22 B1 127.7(11)
C35 N31 N32 105.3(10)
C35 N31 U1 136.9(9)
N32 N31 U1 117.0(7)
C33 N32 N31 110.0(10)
C33 N32 B1 126.6(12)
N31 N32 B1 123.2(11)
C65 N61 N62 104.8(10)
C65 N61 U1 136.9(8)
N62 N61 U1 116.8(7)
C63 N62 N61 110.9(10)
C63 N62 B2 126.8(11)
N61 N62 B2 122.3(10)
C75 N71 N72 108.3(11)
C75 N71 U1 135.5(9)
N72 N71 U1 112.8(8)
C73 N72 N71 108.1(11)
C73 N72 B2 127.2(11)
N71 N72 B2 124.0(11)
C85 N81 N82 105.7(10)
C85 N81 U1 134.4(8)
N82 N81 U1 117.8(7)
C83 N82 N81 109.0(10)
C83 N82 B2 129.0(11)
N81 N82 B2 120.7(10)
N12 C13 C14 108.1(12)
N12 C13 C16 122.3(12)
C14 C13 C16 129.6(12)
C13 C14 C15 106.6(12)
C13 C14 H14 126.70
C15 C14 H14 126.70
N11 C15 C14 110.5(13)
N11 C15 C17 121.5(13)
C14 C15 C17 128.0(12)
C13 C16 H16A 109.50
C13 C16 H16B 109.50
H16A C16 H16B 109.50
C13 C16 H16C 109.50
H16A C16 H16C 109.50
H16B C16 H16C 109.50
C15 C17 H17A 109.50
C15 C17 H17B 109.50
H17A C17 H17B 109.50
C15 C17 H17C 109.50
H17A C17 H17C 109.50
H17B C17 H17C 109.50
N22 C23 C24 107.1(11)
N22 C23 C26 124.4(12)
C24 C23 C26 128.5(13)
C23 C24 C25 107.0(12)
C23 C24 H24 126.50
C25 C24 H24 126.50
N21 C25 C24 108.4(11)
N21 C25 C27 121.4(11)
C24 C25 C27 130.2(12)
C23 C26 H26A 109.50
C23 C26 H26B 109.50
H26A C26 H26B 109.50
C23 C26 H26C 109.50
H26A C26 H26C 109.50
H26B C26 H26C 109.50
C25 C27 H27A 109.50
C25 C27 H27B 109.50
H27A C27 H27B 109.50
C25 C27 H27C 109.50
H27A C27 H27C 109.50
H27B C27 H27C 109.50
N32 C33 C34 108.9(12)
N32 C33 C36 123.5(12)
C34 C33 C36 127.7(13)
C33 C34 C35 105.8(12)
C33 C34 H34 127.10
C35 C34 H34 127.10
N31 C35 C34 110.0(12)
N31 C35 C37 121.4(12)
C34 C35 C37 128.5(12)
C33 C36 H36A 109.50
C33 C36 H36B 109.50
H36A C36 H36B 109.50
C33 C36 H36C 109.50
H36A C36 H36C 109.50
H36B C36 H36C 109.50
C35 C37 H37A 109.50
C35 C37 H37B 109.50
H37A C37 H37B 109.50
C35 C37 H37C 109.50
H37A C37 H37C 109.50
H37B C37 H37C 109.50
O41 C41 O42 121.8(11)
O41 C41 C42 122.9(13)
O42 C41 C42 115.3(13)
O41 C41 U1 61.4(6)
O42 C41 U1 60.3(6)
C42 C41 U1 175.5(11)
C43 C42 C41 178.0(15)
C42 C43 C44 175.7(16)
C45 C44 C49 118.3(12)
C45 C44 C43 121.6(12)
C49 C44 C43 120.1(12)
C46 C45 C44 121.3(13)
C46 C45 H45 119.30
C44 C45 H45 119.30
C47 C46 C45 119.4(14)
C47 C46 H46 120.30
C45 C46 H46 120.30
C48 C47 C46 121.4(14)
C48 C47 H47 119.30
C46 C47 H47 119.30
C47 C48 C49 119.9(14)
C47 C48 H48 120.10
C49 C48 H48 120.10
C48 C49 C44 119.7(14)
C48 C49 H49 120.20
C44 C49 H49 120.20
N62 C63 C64 107.7(12)
N62 C63 C66 124.5(12)
C64 C63 C66 127.7(12)
C63 C64 C65 106.5(11)
C63 C64 H64 126.80
C65 C64 H64 126.80
N61 C65 C64 110.1(11)
N61 C65 C67 122.4(11)
C64 C65 C67 127.4(11)
C63 C66 H66A 109.50
C63 C66 H66B 109.50
H66A C66 H66B 109.50
C63 C66 H66C 109.50
H66A C66 H66C 109.50
H66B C66 H66C 109.50
C65 C67 H67A 109.50
C65 C67 H67B 109.50
H67A C67 H67B 109.50
C65 C67 H67C 109.50
H67A C67 H67C 109.50
H67B C67 H67C 109.50
N72 C73 C74 107.0(13)
N72 C73 C76 124.4(13)
C74 C73 C76 128.3(14)
C75 C74 C73 107.3(12)
C75 C74 H74 126.40
C73 C74 H74 126.40
N71 C75 C74 109.3(12)
N71 C75 C77 122.8(13)
C74 C75 C77 127.9(12)
C73 C76 H76A 109.50
C73 C76 H76B 109.50
H76A C76 H76B 109.50
C73 C76 H76C 109.50
H76A C76 H76C 109.50
H76B C76 H76C 109.50
C75 C77 H77A 109.50
C75 C77 H77B 109.50
H77A C77 H77B 109.50
C75 C77 H77C 109.50
H77A C77 H77C 109.50
H77B C77 H77C 109.50
C84 C83 N82 107.9(11)
C84 C83 C86 129.9(13)
N82 C83 C86 122.2(12)
C83 C84 C85 106.9(12)
C83 C84 H84 126.60
C85 C84 H84 126.60
N81 C85 C84 110.4(11)
N81 C85 C87 121.4(12)
C84 C85 C87 128.1(12)
C83 C86 H86A 109.50
C83 C86 H86B 109.50
H86A C86 H86B 109.50
C83 C86 H86C 109.50
H86A C86 H86C 109.50
H86B C86 H86C 109.50
C85 C87 H87A 109.50
C85 C87 H87B 109.50
H87A C87 H87B 109.50
C85 C87 H87C 109.50
H87A C87 H87C 109.50
H87B C87 H87C 109.50
O91 C92 C93 106.1(14)
O91 C92 H92A 110.50
C93 C92 H92A 110.50
O91 C92 H92B 110.50
C93 C92 H92B 110.50
H92A C92 H92B 108.70
C94 C93 C92 101.7(13)
C94 C93 H93A 111.40
C92 C93 H93A 111.40
C94 C93 H93B 111.40
C92 C93 H93B 111.40
H93A C93 H93B 109.30
C95 C94 C93 103.3(13)
C95 C94 H94A 111.10
C93 C94 H94A 111.10
C95 C94 H94B 111.10
C93 C94 H94B 111.10
H94A C94 H94B 109.10
O91 C95 C94 108.3(14)
O91 C95 H95A 110.00
C94 C95 H95A 110.00
O91 C95 H95B 110.00
C94 C95 H95B 110.00
H95A C95 H95B 108.40
N22 B1 N12 110.0(11)
N22 B1 N32 109.0(10)
N12 B1 N32 108.6(11)
N22 B1 H1 107(5)
N12 B1 H1 114(5)
N32 B1 H1 108(5)
N62 B2 N72 111.2(12)
N62 B2 N82 111.4(11)
N72 B2 N82 112.9(11)
N62 B2 H2 108(6)
N72 B2 H2 101(5)
N82 B2 H2 111(5)

loop_
_geom_bond_atom_site_label_1
_geom_bond_atom_site_label_2
_geom_bond_distance
U1 O42 2.512(8)
U1 O41 2.539(9)
U1 N81 2.568(10)
U1 N21 2.569(10)
U1 N31 2.630(11)
U1 N61 2.639(10)
U1 N71 2.647(11)
U1 N11 2.656(10)
U1 C41 2.887(12)
O41 C41 1.248(16)
O42 C41 1.292(16)
O91 C92 1.423(19)
O91 C95 1.43(2)
N11 C15 1.337(16)
N11 N12 1.401(14)
N12 C13 1.351(16)
N12 B1 1.557(19)
N21 C25 1.345(15)
N21 N22 1.352(14)
N22 C23 1.358(16)
N22 B1 1.552(18)
N31 C35 1.363(16)
N31 N32 1.372(14)
N32 C33 1.336(17)
N32 B1 1.561(18)
N61 C65 1.359(16)
N61 N62 1.383(14)
N62 C63 1.346(16)
N62 B2 1.537(19)
N71 C75 1.342(16)
N71 N72 1.398(15)
N72 C73 1.387(17)
N72 B2 1.544(19)
N81 C85 1.333(15)
N81 N82 1.385(14)
N82 C83 1.358(16)
N82 B2 1.545(18)
C13 C14 1.370(19)
C13 C16 1.48(2)
C14 C15 1.38(2)
C14 H14 0.9500
C15 C17 1.49(2)
C16 H16A 0.9800
C16 H16B 0.9800
C16 H16C 0.9800
C17 H17A 0.9800
C17 H17B 0.9800
C17 H17C 0.9800
C23 C24 1.374(18)
C23 C26 1.497(18)
C24 C25 1.387(18)
C24 H24 0.9500
C25 C27 1.460(18)
C26 H26A 0.9800
C26 H26B 0.9800
C26 H26C 0.9800
C27 H27A 0.9800
C27 H27B 0.9800
C27 H27C 0.9800
C33 C34 1.366(19)
C33 C36 1.54(2)
C34 C35 1.380(19)
C34 H34 0.9500
C35 C37 1.49(2)
C36 H36A 0.9800
C36 H36B 0.9800
C36 H36C 0.9800
C37 H37A 0.9800
C37 H37B 0.9800
C37 H37C 0.9800
C41 C42 1.449(19)
C42 C43 1.197(19)
C43 C44 1.436(19)
C44 C45 1.385(18)
C44 C49 1.404(19)
C45 C46 1.383(19)
C45 H45 0.9500
C46 C47 1.36(2)
C46 H46 0.9500
C47 C48 1.36(2)
C47 H47 0.9500
C48 C49 1.40(2)
C48 H48 0.9500
C49 H49 0.9500
C63 C64 1.366(18)
C63 C66 1.493(19)
C64 C65 1.393(18)
C64 H64 0.9500
C65 C67 1.496(19)
C66 H66A 0.9800
C66 H66B 0.9800
C66 H66C 0.9800
C67 H67A 0.9800
C67 H67B 0.9800
C67 H67C 0.9800
C73 C74 1.40(2)
C73 C76 1.50(2)
C74 C75 1.39(2)
C74 H74 0.9500
C75 C77 1.476(19)
C76 H76A 0.9800
C76 H76B 0.9800
C76 H76C 0.9800
C77 H77A 0.9800
C77 H77B 0.9800
C77 H77C 0.9800
C83 C84 1.350(18)
C83 C86 1.503(18)
C84 C85 1.375(18)
C84 H84 0.9500
C85 C87 1.489(19)
C86 H86A 0.9800
C86 H86B 0.9800
C86 H86C 0.9800
C87 H87A 0.9800
C87 H87B 0.9800
C87 H87C 0.9800
C92 C93 1.50(2)
C92 H92A 0.9900
C92 H92B 0.9900
C93 C94 1.49(2)
C93 H93A 0.9900
C93 H93B 0.9900
C94 C95 1.46(2)
C94 H94A 0.9900
C94 H94B 0.9900
C95 H95A 0.9900
C95 H95B 0.9900
B1 H1 1.13(11)
B2 H2 1.12(11)

loop_
_geom_torsion_atom_site_label_1
_geom_torsion_atom_site_label_2
_geom_torsion_atom_site_label_3
_geom_torsion_atom_site_label_4
_geom_torsion
O42 U1 O41 C41 0.4(7)
N81 U1 O41 C41 -0.4(9)
N21 U1 O41 C41 178.5(8)
N31 U1 O41 C41 123.7(7)
N61 U1 O41 C41 -112.4(8)
N71 U1 O41 C41 -76.0(8)
N11 U1 O41 C41 88.5(8)
O41 U1 O42 C41 -0.4(7)
N81 U1 O42 C41 179.0(8)
N21 U1 O42 C41 -2.8(9)
N31 U1 O42 C41 -113.7(8)
N61 U1 O42 C41 126.2(7)
N71 U1 O42 C41 89.0(8)
N11 U1 O42 C41 -76.4(7)
O42 U1 N11 C15 8.8(11)
O41 U1 N11 C15 -45.2(11)
N81 U1 N11 C15 82.0(12)
N21 U1 N11 C15 -124.8(12)
N31 U1 N11 C15 162.4(12)
N61 U1 N11 C15 158.7(10)
N71 U1 N11 C15 -17.0(15)
C41 U1 N11 C15 -18.3(11)
O42 U1 N11 N12 134.1(7)
O41 U1 N11 N12 80.1(7)
N81 U1 N11 N12 -152.7(7)
N21 U1 N11 N12 0.5(7)
N31 U1 N11 N12 -72.3(7)
N61 U1 N11 N12 -76.0(9)
N71 U1 N11 N12 108.3(8)
C41 U1 N11 N12 107.0(8)
C15 N11 N12 C13 2.4(13)
U1 N11 N12 C13 -137.8(9)
C15 N11 N12 B1 -165.2(12)
U1 N11 N12 B1 54.6(12)
O42 U1 N21 C25 93.5(11)
O41 U1 N21 C25 91.5(10)
N81 U1 N21 C25 -90.3(12)
N31 U1 N21 C25 -128.4(11)
N61 U1 N21 C25 -51.0(10)
N71 U1 N21 C25 15.6(11)
N11 U1 N21 C25 163.0(10)
C41 U1 N21 C25 92.2(10)
O42 U1 N21 N22 -94.2(8)
O41 U1 N21 N22 -96.1(8)
N81 U1 N21 N22 82.1(10)
N31 U1 N21 N22 44.0(8)
N61 U1 N21 N22 121.4(8)
N71 U1 N21 N22 -172.0(8)
N11 U1 N21 N22 -24.7(8)
C41 U1 N21 N22 -95.5(8)
C25 N21 N22 C23 -1.0(13)
U1 N21 N22 C23 -175.0(8)
C25 N21 N22 B1 174.1(11)
U1 N21 N22 B1 0.1(14)
O42 U1 N31 C35 -85.1(12)
O41 U1 N31 C35 -160.4(10)
N81 U1 N31 C35 -21.0(11)
N21 U1 N31 C35 142.4(12)
N61 U1 N31 C35 53.3(11)
N71 U1 N31 C35 54.9(14)
N11 U1 N31 C35 -124.5(12)
C41 U1 N31 C35 -125.6(11)
O42 U1 N31 N32 83.2(9)
O41 U1 N31 N32 7.9(9)
N81 U1 N31 N32 147.3(8)
N21 U1 N31 N32 -49.3(7)
N61 U1 N31 N32 -138.4(8)
N71 U1 N31 N32 -136.8(7)
N11 U1 N31 N32 43.8(7)
C41 U1 N31 N32 42.7(11)
C35 N31 N32 C33 0.4(12)
U1 N31 N32 C33 -171.4(7)
C35 N31 N32 B1 -176.5(11)
U1 N31 N32 B1 11.8(13)
O42 U1 N61 C65 -179.1(11)
O41 U1 N61 C65 -102.0(12)
N81 U1 N61 C65 127.1(12)
N21 U1 N61 C65 -35.0(12)
N31 U1 N61 C65 38.3(12)
N71 U1 N61 C65 -140.7(13)
N11 U1 N61 C65 41.8(15)
C41 U1 N61 C65 -142.9(11)
O42 U1 N61 N62 17.3(10)
O41 U1 N61 N62 94.5(9)
N81 U1 N61 N62 -36.4(8)
N21 U1 N61 N62 161.4(8)
N31 U1 N61 N62 -125.3(8)
N71 U1 N61 N62 55.7(8)
N11 U1 N61 N62 -121.7(8)
C41 U1 N61 N62 53.6(11)
C65 N61 N62 C63 -1.3(13)
U1 N61 N62 C63 167.1(8)
C65 N61 N62 B2 179.3(11)
U1 N61 N62 B2 -12.3(14)
O42 U1 N71 C75 -66.0(12)
O41 U1 N71 C75 -12.5(11)
N81 U1 N71 C75 -143.0(12)
N21 U1 N71 C75 63.5(12)
N31 U1 N71 C75 141.3(11)
N61 U1 N71 C75 143.0(12)
N11 U1 N71 C75 -39.6(15)
C41 U1 N71 C75 -38.3(12)
O42 U1 N71 N72 89.9(7)
O41 U1 N71 N72 143.4(8)
N81 U1 N71 N72 12.9(7)
N21 U1 N71 N72 -140.6(7)
N31 U1 N71 N72 -62.8(10)
N61 U1 N71 N72 -61.1(7)
N11 U1 N71 N72 116.3(8)
C41 U1 N71 N72 117.6(8)
C75 N71 N72 C73 0.2(13)
U1 N71 N72 C73 -162.3(7)
C75 N71 N72 B2 -171.4(11)
U1 N71 N72 B2 26.1(13)
O42 U1 N81 C85 74.1(12)
O41 U1 N81 C85 74.8(12)
N21 U1 N81 C85 -102.9(13)
N31 U1 N81 C85 -66.7(12)
N61 U1 N81 C85 -144.1(12)
N71 U1 N81 C85 147.2(12)
N11 U1 N81 C85 0.4(12)
C41 U1 N81 C85 74.6(12)
O42 U1 N81 N82 -86.8(8)
O41 U1 N81 N82 -86.2(8)
N21 U1 N81 N82 96.1(9)
N31 U1 N81 N82 132.3(8)
N61 U1 N81 N82 54.9(7)
N71 U1 N81 N82 -13.8(8)
N11 U1 N81 N82 -160.5(7)
C41 U1 N81 N82 -86.3(8)
C85 N81 N82 C83 1.6(13)
U1 N81 N82 C83 167.5(8)
C85 N81 N82 B2 170.2(11)
U1 N81 N82 B2 -23.8(13)
N11 N12 C13 C14 -2.2(15)
B1 N12 C13 C14 165.4(12)
N11 N12 C13 C16 175.9(12)
B1 N12 C13 C16 -17(2)
N12 C13 C14 C15 1.1(15)
C16 C13 C14 C15 -176.8(14)
N12 N11 C15 C14 -1.7(14)
U1 N11 C15 C14 122.7(12)
N12 N11 C15 C17 178.1(12)
U1 N11 C15 C17 -57.5(17)
C13 C14 C15 N11 0.4(16)
C13 C14 C15 C17 -179.4(13)
N21 N22 C23 C24 1.6(14)
B1 N22 C23 C24 -173.1(12)
N21 N22 C23 C26 -177.7(11)
B1 N22 C23 C26 8(2)
N22 C23 C24 C25 -1.6(14)
C26 C23 C24 C25 177.6(13)
N22 N21 C25 C24 -0.1(13)
U1 N21 C25 C24 173.0(8)
N22 N21 C25 C27 179.9(11)
U1 N21 C25 C27 -7.0(17)
C23 C24 C25 N21 1.1(14)
C23 C24 C25 C27 -178.9(13)
N31 N32 C33 C34 0.1(13)
B1 N32 C33 C34 176.8(11)
N31 N32 C33 C36 179.1(11)
B1 N32 C33 C36 -4.2(19)
N32 C33 C34 C35 -0.5(14)
C36 C33 C34 C35 -179.4(12)
N32 N31 C35 C34 -0.7(13)
U1 N31 C35 C34 168.5(9)
N32 N31 C35 C37 178.1(11)
U1 N31 C35 C37 -12.7(18)
C33 C34 C35 N31 0.7(15)
C33 C34 C35 C37 -177.9(12)
U1 O41 C41 O42 -0.7(13)
U1 O41 C41 C42 -178.6(12)
U1 O42 C41 O41 0.7(13)
U1 O42 C41 C42 178.7(10)
O42 U1 C41 O41 -179.3(12)
N81 U1 C41 O41 179.7(7)
N21 U1 C41 O41 -1.5(8)
N31 U1 C41 O41 -81.9(9)
N61 U1 C41 O41 99.9(9)
N71 U1 C41 O41 97.8(8)
N11 U1 C41 O41 -82.9(7)
O41 U1 C41 O42 179.3(12)
N81 U1 C41 O42 -1.0(8)
N21 U1 C41 O42 177.8(7)
N31 U1 C41 O42 97.4(9)
N61 U1 C41 O42 -80.8(9)
N71 U1 C41 O42 -82.9(7)
N11 U1 C41 O42 96.4(8)
O42 U1 C41 C42 -15(12)
O41 U1 C41 C42 165(13)
N81 U1 C41 C42 -16(12)
N21 U1 C41 C42 163(12)
N31 U1 C41 C42 83(12)
N61 U1 C41 C42 -96(12)
N71 U1 C41 C42 -98(12)
N11 U1 C41 C42 82(12)
O41 C41 C42 C43 -127(49)
O42 C41 C42 C43 55(49)
U1 C41 C42 C43 69(53)
C41 C42 C43 C44 -68(58)
C42 C43 C44 C45 -1(20)
C42 C43 C44 C49 177(100)
C49 C44 C45 C46 0.5(19)
C43 C44 C45 C46 178.5(13)
C44 C45 C46 C47 0(2)
C45 C46 C47 C48 -1(2)
C46 C47 C48 C49 1(2)
C47 C48 C49 C44 -1(2)
C45 C44 C49 C48 0(2)
C43 C44 C49 C48 -178.3(13)
N61 N62 C63 C64 1.1(14)
B2 N62 C63 C64 -179.6(12)
N61 N62 C63 C66 -178.4(12)
B2 N62 C63 C66 1(2)
N62 C63 C64 C65 -0.3(15)
C66 C63 C64 C65 179.1(13)
N62 N61 C65 C64 1.1(13)
U1 N61 C65 C64 -163.8(9)
N62 N61 C65 C67 177.7(12)
U1 N61 C65 C67 12.8(19)
C63 C64 C65 N61 -0.5(15)
C63 C64 C65 C67 -176.9(13)
N71 N72 C73 C74 -0.7(13)
B2 N72 C73 C74 170.6(12)
N71 N72 C73 C76 174.3(12)
B2 N72 C73 C76 -14.4(19)
N72 C73 C74 C75 0.9(14)
C76 C73 C74 C75 -173.8(13)
N72 N71 C75 C74 0.4(13)
U1 N71 C75 C74 157.1(9)
N72 N71 C75 C77 178.6(11)
U1 N71 C75 C77 -24.7(18)
C73 C74 C75 N71 -0.8(15)
C73 C74 C75 C77 -178.9(12)
N81 N82 C83 C84 -0.9(14)
B2 N82 C83 C84 -168.3(12)
N81 N82 C83 C86 178.6(11)
B2 N82 C83 C86 11(2)
N82 C83 C84 C85 -0.1(15)
C86 C83 C84 C85 -179.5(14)
N82 N81 C85 C84 -1.6(14)
U1 N81 C85 C84 -164.1(8)
N82 N81 C85 C87 -178.9(12)
U1 N81 C85 C87 18.5(19)
C83 C84 C85 N81 1.1(15)
C83 C84 C85 C87 178.2(14)
C95 O91 C92 C93 19.0(18)
O91 C92 C93 C94 -33.6(17)
C92 C93 C94 C95 34.9(19)
C92 O91 C95 C94 4(2)
C93 C94 C95 O91 -25(2)
N21 N22 B1 N12 54.7(15)
C23 N22 B1 N12 -131.2(13)
N21 N22 B1 N32 -64.2(15)
C23 N22 B1 N32 109.9(14)
C13 N12 B1 N22 95.8(14)
N11 N12 B1 N22 -98.6(13)
C13 N12 B1 N32 -145.0(12)
N11 N12 B1 N32 20.7(16)
C33 N32 B1 N22 -120.7(13)
N31 N32 B1 N22 55.7(15)
C33 N32 B1 N12 119.5(13)
N31 N32 B1 N12 -64.2(14)
C63 N62 B2 N72 125.6(13)
N61 N62 B2 N72 -55.1(15)
C63 N62 B2 N82 -107.5(14)
N61 N62 B2 N82 71.8(15)
C73 N72 B2 N62 -123.6(12)
N71 N72 B2 N62 46.3(15)
C73 N72 B2 N82 110.3(13)
N71 N72 B2 N82 -79.8(15)
C83 N82 B2 N62 117.2(14)
N81 N82 B2 N62 -49.0(15)
C83 N82 B2 N72 -116.9(14)
N81 N82 B2 N72 77.0(14)
